data_4035491
loop_
_publ_author_name
'Masnyk, Marek'
'Butkiewicz, Aleksandra'
'G\'orecki, Marcin'
'Luboradzki, Roman'
'Paluch, Piotr'
'Potrzebowski, Marek J.'
'Frelek, Jadwiga'

_publ_section_title
;
 In Depth Analysis of Chiroptical Properties of Enones Derived from
 Abietic Acid.
;
_journal_issue 7
_journal_name_full 'The Journal of organic chemistry'
_journal_page_first 3547
_journal_page_last 3561
_journal_paper_doi 10.1021/acs.joc.7b02911
_journal_volume 83
_journal_year 2018
_chemical_absolute_configuration rm
_chemical_formula_sum 'C21 H32 O3'
_chemical_formula_weight 332.47
_space_group_IT_number 19
_space_group_name_Hall 'P 2ac 2ab'
_space_group_name_H-M_alt 'P 21 21 21'
_symmetry_cell_setting orthorhombic
_symmetry_space_group_name_H-M 'P 21 21 21'
_atom_sites_solution_hydrogens geom
_atom_sites_solution_primary direct
_atom_sites_solution_secondary difmap
_audit_creation_method SHELXL-97
_cell_angle_alpha 90.00
_cell_angle_beta 90.00
_cell_angle_gamma 90.00
_cell_formula_units_Z 4
_cell_length_a 8.72200(10)
_cell_length_b 11.31750(10)
_cell_length_c 18.7629(2)
_cell_measurement_reflns_used 8984
_cell_measurement_temperature 100(1)
_cell_measurement_theta_max 69.8314
_cell_measurement_theta_min 3.9026
_cell_volume 1852.11(3)
_computing_cell_refinement
;
CrysAlisPro, Agilent Technologies,
Version 1.171.35.21b (release 03-02-2012 CrysAlis171 .NET)
(compiled Feb  3 2012,10:37:01)
;
_computing_data_collection
;
CrysAlisPro, Agilent Technologies,
Version 1.171.35.21b (release 03-02-2012 CrysAlis171 .NET)
(compiled Feb  3 2012,10:37:01)
;
_computing_data_reduction
;
CrysAlisPro, Agilent Technologies,
Version 1.171.35.21b (release 03-02-2012 CrysAlis171 .NET)
(compiled Feb  3 2012,10:37:01)
;
_computing_structure_refinement 'SHELXL-97 (Sheldrick, 2008)'
_diffrn_ambient_temperature 100(1)
_diffrn_measured_fraction_theta_full 0.992
_diffrn_measured_fraction_theta_max 0.992
_diffrn_measurement_device_type 'SuperNova, Dual, Cu at zero, Eos'
_diffrn_radiation_monochromator mirror
_diffrn_radiation_source 'SuperNova (Cu) X-ray Source'
_diffrn_radiation_type CuK\a
_diffrn_radiation_wavelength 1.54184
_diffrn_reflns_av_R_equivalents 0.0110
_diffrn_reflns_av_sigmaI/netI 0.0083
_diffrn_reflns_limit_h_max 10
_diffrn_reflns_limit_h_min -10
_diffrn_reflns_limit_k_max 13
_diffrn_reflns_limit_k_min -13
_diffrn_reflns_limit_l_max 21
_diffrn_reflns_limit_l_min -22
_diffrn_reflns_number 10570
_diffrn_reflns_theta_full 69.96
_diffrn_reflns_theta_max 69.96
_diffrn_reflns_theta_min 4.56
_exptl_absorpt_coefficient_mu 0.609
_exptl_absorpt_correction_T_max 1.00000
_exptl_absorpt_correction_T_min 0.87380
_exptl_absorpt_correction_type multi-scan
_exptl_crystal_colour colorless
_exptl_crystal_density_diffrn 1.192
_exptl_crystal_density_method 'not measured'
_exptl_crystal_description block
_exptl_crystal_F_000 728
_exptl_crystal_size_max 0.3
_exptl_crystal_size_mid 0.2
_exptl_crystal_size_min 0.2
_refine_diff_density_max 0.623
_refine_diff_density_min -0.593
_refine_diff_density_rms 0.046
_refine_ls_abs_structure_details 'Flack H D (1983), Acta Cryst. A39, 876-881'
_refine_ls_abs_structure_Flack 0.0(3)
_refine_ls_extinction_method none
_refine_ls_goodness_of_fit_ref 1.020
_refine_ls_hydrogen_treatment mixed
_refine_ls_matrix_type full
_refine_ls_number_parameters 235
_refine_ls_number_reflns 3389
_refine_ls_number_restraints 4
_refine_ls_restrained_S_all 1.025
_refine_ls_R_factor_all 0.0430
_refine_ls_R_factor_gt 0.0427
_refine_ls_shift/su_max 0.034
_refine_ls_shift/su_mean 0.002
_refine_ls_structure_factor_coef Fsqd
_refine_ls_weighting_details 'calc w=1/[\s^2^(Fo^2^)+(0.0636P)^2^+0.9602P] where P=(Fo^2^+2Fc^2^)/3'
_refine_ls_weighting_scheme calc
_refine_ls_wR_factor_gt 0.1120
_refine_ls_wR_factor_ref 0.1123
_reflns_number_gt 3361
_reflns_number_total 3389
_reflns_threshold_expression >2\s(I)
_cod_data_source_file jo7b02911_si_005.cif
_cod_data_source_block ab93a_01
_cod_depositor_comments
;
The following automatic conversions were performed:

data item '_chemical_absolute_configuration' value ' rm' was changed
to 'rm' in accordance with the
/home/data/users/saulius/crontab/automatic-downloads/current/ACS/lib/dictionaries/cif_core.dic
dictionary named 'cif_core.dic' version 2.4.2 last updated on
2011-04-26.

Automatic conversion script
Id: cif_fix_values 6909 2019-04-08 15:41:33Z antanas 
;
_cod_original_sg_symbol_H-M P212121
_cod_database_code 4035491

loop_
_symmetry_equiv_pos_as_xyz
'x, y, z'
'-x+1/2, -y, z+1/2'
'x+1/2, -y+1/2, -z'
'-x, y+1/2, -z+1/2'

loop_
_atom_site_label
_atom_site_type_symbol
_atom_site_fract_x
_atom_site_fract_y
_atom_site_fract_z
_atom_site_U_iso_or_equiv
_atom_site_adp_type
_atom_site_occupancy
_atom_site_symmetry_multiplicity
_atom_site_calc_flag
_atom_site_refinement_flags
_atom_site_disorder_assembly
_atom_site_disorder_group
O2 O 0.28271(14) 0.85181(11) 0.23123(8) 0.0270(3) Uani 1 1 d . . .
O1 O 0.42328(15) 0.69217(13) 0.25413(10) 0.0404(4) Uani 1 1 d . . .
C4 C 0.14856(19) 0.68084(14) 0.27336(9) 0.0194(4) Uani 1 1 d . . .
C20 C 0.3009(2) 0.73978(15) 0.25259(9) 0.0214(4) Uani 1 1 d . . .
O3 O 0.15192(18) 0.97020(14) 0.45873(8) 0.0375(4) Uani 1 1 d . . .
C13 C -0.1761(2) 0.84000(15) 0.38013(9) 0.0214(4) Uani 1 1 d . . .
H13 H -0.1608 0.9069 0.3477 0.026 Uiso 1 1 calc R . .
C3 C 0.0526(2) 0.66855(15) 0.20444(9) 0.0203(4) Uani 1 1 d . . .
H3A H 0.0489 0.7442 0.1802 0.024 Uiso 1 1 calc R . .
H3B H 0.1019 0.6123 0.1729 0.024 Uiso 1 1 calc R . .
C21 C 0.4213(2) 0.91555(18) 0.21247(12) 0.0303(4) Uani 1 1 d . . .
H21A H 0.3953 0.9944 0.1980 0.045 Uiso 0.50 1 calc PR . .
H21B H 0.4721 0.8757 0.1740 0.045 Uiso 0.50 1 calc PR . .
H21C H 0.4883 0.9187 0.2530 0.045 Uiso 0.50 1 calc PR . .
H21D H 0.5085 0.8648 0.2187 0.045 Uiso 0.50 1 calc PR . .
H21E H 0.4317 0.9835 0.2427 0.045 Uiso 0.50 1 calc PR . .
H21F H 0.4155 0.9405 0.1636 0.045 Uiso 0.50 1 calc PR . .
C2 C -0.1108(2) 0.62716(16) 0.22013(10) 0.0224(4) Uani 1 1 d . . .
H2A H -0.1678 0.6213 0.1759 0.027 Uiso 1 1 calc R . .
H2B H -0.1078 0.5494 0.2418 0.027 Uiso 1 1 calc R . .
C1 C -0.1916(2) 0.71325(15) 0.27020(9) 0.0207(4) Uani 1 1 d . . .
H1A H -0.2945 0.6846 0.2794 0.025 Uiso 1 1 calc R . .
H1B H -0.2004 0.7893 0.2467 0.025 Uiso 1 1 calc R . .
C18 C -0.1294(2) 0.61920(16) 0.38847(10) 0.0258(4) Uani 1 1 d . . .
H18A H -0.2306 0.6193 0.4086 0.039 Uiso 1 1 calc R . .
H18B H -0.0548 0.6194 0.4261 0.039 Uiso 1 1 calc R . .
H18C H -0.1160 0.5498 0.3597 0.039 Uiso 1 1 calc R . .
C9 C -0.1628(3) 0.97857(18) 0.48508(10) 0.0314(5) Uani 1 1 d . . .
H9 H -0.1065 1.0167 0.5203 0.038 Uiso 1 1 calc R . .
C5 C 0.0612(2) 0.76379(15) 0.32555(9) 0.0183(3) Uani 1 1 d . . .
H5 H 0.0552 0.8400 0.3009 0.022 Uiso 1 1 calc R . .
C7 C 0.0792(2) 0.88695(17) 0.43669(9) 0.0258(4) Uani 1 1 d . . .
C12 C -0.3480(2) 0.83628(19) 0.39678(10) 0.0288(4) Uani 1 1 d . . .
H12A H -0.3669 0.7828 0.4362 0.035 Uiso 1 1 calc R . .
H12B H -0.4039 0.8075 0.3556 0.035 Uiso 1 1 calc R . .
C6 C 0.1528(2) 0.78895(17) 0.39388(9) 0.0243(4) Uani 1 1 d . . .
H6A H 0.1578 0.7178 0.4226 0.029 Uiso 1 1 calc R . .
H6B H 0.2567 0.8114 0.3814 0.029 Uiso 1 1 calc R . .
C10 C -0.3006(3) 1.02186(19) 0.46902(10) 0.0347(5) Uani 1 1 d . A .
C14 C -0.1080(2) 0.73009(15) 0.34190(9) 0.0187(3) Uani 1 1 d . . .
C11 C -0.4034(3) 0.9609(2) 0.41618(11) 0.0357(5) Uani 1 1 d . . .
H11A H -0.4090 1.0082 0.3731 0.043 Uiso 1 1 calc R . .
H11B H -0.5059 0.9557 0.4359 0.043 Uiso 1 1 calc R . .
C19 C 0.1885(2) 0.55900(15) 0.30382(10) 0.0249(4) Uani 1 1 d . . .
H19A H 0.2537 0.5177 0.2710 0.037 Uiso 1 1 calc R . .
H19B H 0.0960 0.5146 0.3110 0.037 Uiso 1 1 calc R . .
H19C H 0.2407 0.5684 0.3485 0.037 Uiso 1 1 calc R . .
C8 C -0.0921(2) 0.87193(17) 0.44989(9) 0.0250(4) Uani 1 1 d . . .
H8 H -0.1047 0.8051 0.4826 0.030 Uiso 1 1 calc R . .
C15 C -0.3649(3) 1.13597(19) 0.49775(10) 0.0555(7) Uani 1 1 d D . .
H15A H -0.2868 1.1471 0.5347 0.083 Uiso 0.301(7) 1 calc PR A 1
H15B H -0.4685 1.1170 0.5144 0.083 Uiso 0.699(7) 1 d PR A 2
C16 C -0.5038(3) 1.14615(19) 0.54787(10) 0.069(4) Uani 0.301(7) 1 d PRD A 1
H16A H -0.5220 1.2278 0.5588 0.103 Uiso 0.301(7) 1 calc PR A 1
H16B H -0.4834 1.1036 0.5911 0.103 Uiso 0.301(7) 1 calc PR A 1
H16C H -0.5926 1.1134 0.5250 0.103 Uiso 0.301(7) 1 calc PR A 1
C17 C -0.3110(15) 1.2382(8) 0.4497(6) 0.048(3) Uani 0.301(7) 1 d PD A 1
H17A H -0.3508 1.3115 0.4676 0.072 Uiso 0.301(7) 1 calc PR A 1
H17B H -0.3475 1.2258 0.4020 0.072 Uiso 0.301(7) 1 calc PR A 1
H17C H -0.2010 1.2411 0.4495 0.072 Uiso 0.301(7) 1 calc PR A 1
C16A C -0.2806(4) 1.1859(3) 0.56291(14) 0.0427(10) Uani 0.699(7) 1 d PD A 2
H16D H -0.3280 1.2586 0.5773 0.064 Uiso 0.699(7) 1 calc PR A 2
H16E H -0.1752 1.2002 0.5509 0.064 Uiso 0.699(7) 1 calc PR A 2
H16F H -0.2858 1.1300 0.6013 0.064 Uiso 0.699(7) 1 calc PR A 2
C17A C -0.3860(9) 1.2285(5) 0.4384(3) 0.068(2) Uani 0.699(7) 1 d PD A 2
H17D H -0.4259 1.3002 0.4586 0.102 Uiso 0.699(7) 1 calc PR A 2
H17E H -0.4565 1.1988 0.4034 0.102 Uiso 0.699(7) 1 calc PR A 2
H17F H -0.2889 1.2442 0.4163 0.102 Uiso 0.699(7) 1 calc PR A 2

loop_
_atom_site_aniso_label
_atom_site_aniso_U_11
_atom_site_aniso_U_22
_atom_site_aniso_U_33
_atom_site_aniso_U_23
_atom_site_aniso_U_13
_atom_site_aniso_U_12
O2 0.0186(6) 0.0193(6) 0.0429(8) 0.0044(6) 0.0056(6) -0.0017(5)
O1 0.0187(6) 0.0296(7) 0.0729(11) 0.0101(7) 0.0029(7) 0.0039(6)
C4 0.0192(8) 0.0147(8) 0.0242(8) -0.0001(6) 0.0013(7) 0.0004(7)
C20 0.0199(8) 0.0182(8) 0.0261(8) -0.0020(7) -0.0001(7) 0.0006(7)
O3 0.0394(8) 0.0341(8) 0.0392(8) -0.0126(7) -0.0032(7) -0.0092(7)
C13 0.0255(9) 0.0177(8) 0.0210(8) -0.0004(6) 0.0023(7) 0.0010(7)
C3 0.0224(8) 0.0175(8) 0.0209(8) -0.0003(6) 0.0004(7) 0.0016(7)
C21 0.0221(9) 0.0241(9) 0.0447(11) 0.0016(8) 0.0046(8) -0.0053(7)
C2 0.0215(8) 0.0218(8) 0.0240(8) -0.0026(7) -0.0029(7) -0.0016(7)
C1 0.0172(8) 0.0208(8) 0.0241(8) -0.0004(7) -0.0009(7) -0.0012(7)
C18 0.0307(10) 0.0202(9) 0.0265(9) 0.0044(7) 0.0041(8) -0.0017(8)
C9 0.0464(12) 0.0266(10) 0.0212(8) -0.0049(7) 0.0074(8) -0.0031(9)
C5 0.0199(8) 0.0146(8) 0.0205(8) 0.0010(6) -0.0012(7) -0.0005(7)
C7 0.0330(10) 0.0241(9) 0.0203(8) -0.0006(7) -0.0052(8) -0.0026(8)
C12 0.0264(10) 0.0338(11) 0.0263(9) -0.0022(8) 0.0064(8) 0.0027(8)
C6 0.0232(9) 0.0260(9) 0.0238(9) 0.0003(7) -0.0044(7) 0.0006(7)
C10 0.0480(13) 0.0295(10) 0.0267(9) 0.0025(8) 0.0122(9) 0.0075(10)
C14 0.0186(8) 0.0165(8) 0.0209(8) 0.0015(6) 0.0016(7) -0.0009(6)
C11 0.0358(11) 0.0382(11) 0.0331(10) -0.0026(9) 0.0101(9) 0.0134(9)
C19 0.0267(9) 0.0179(8) 0.0302(9) 0.0016(7) -0.0020(8) 0.0029(7)
C8 0.0345(10) 0.0217(9) 0.0189(8) 0.0003(7) 0.0026(8) -0.0020(8)
C15 0.086(2) 0.0416(14) 0.0389(12) -0.0050(11) 0.0250(13) 0.0256(14)
C16 0.103(9) 0.035(5) 0.067(6) -0.009(4) -0.033(6) 0.008(5)
C17 0.071(8) 0.035(5) 0.038(5) 0.002(4) 0.016(6) 0.029(5)
C16A 0.069(2) 0.0256(15) 0.0333(16) -0.0055(12) 0.0112(16) -0.0011(16)
C17A 0.113(6) 0.051(3) 0.040(2) -0.005(2) -0.007(3) 0.057(3)

loop_
_atom_type_symbol
_atom_type_description
_atom_type_scat_dispersion_real
_atom_type_scat_dispersion_imag
_atom_type_scat_source
C C 0.0181 0.0091 'International Tables Vol C Tables 4.2.6.8 and 6.1.1.4'
H H 0.0000 0.0000 'International Tables Vol C Tables 4.2.6.8 and 6.1.1.4'
O O 0.0492 0.0322 'International Tables Vol C Tables 4.2.6.8 and 6.1.1.4'

loop_
_geom_angle_atom_site_label_1
_geom_angle_atom_site_label_2
_geom_angle_atom_site_label_3
_geom_angle
C20 O2 C21 116.40(14)
C19 C4 C20 106.78(14)
C19 C4 C3 110.72(14)
C20 C4 C3 107.14(14)
C19 C4 C5 114.79(14)
C20 C4 C5 108.73(13)
C3 C4 C5 108.39(13)
O1 C20 O2 122.63(16)
O1 C20 C4 124.74(16)
O2 C20 C4 112.62(14)
C12 C13 C8 107.33(15)
C12 C13 C14 116.49(15)
C8 C13 C14 113.45(15)
C2 C3 C4 111.77(14)
C1 C2 C3 110.70(14)
C2 C1 C14 113.43(14)
C10 C9 C8 124.35(19)
C6 C5 C14 111.98(14)
C6 C5 C4 112.45(14)
C14 C5 C4 116.17(14)
O3 C7 C6 122.02(19)
O3 C7 C8 123.10(18)
C6 C7 C8 114.89(16)
C13 C12 C11 109.35(17)
C7 C6 C5 110.97(15)
C9 C10 C11 121.19(19)
C9 C10 C15 124.7(2)
C11 C10 C15 114.0(2)
C18 C14 C1 109.69(14)
C18 C14 C13 110.13(14)
C1 C14 C13 108.73(13)
C18 C14 C5 115.26(14)
C1 C14 C5 107.87(13)
C13 C14 C5 104.91(14)
C10 C11 C12 112.98(18)
C9 C8 C7 112.51(16)
C9 C8 C13 111.41(16)
C7 C8 C13 110.70(14)
C10 C15 C16A 115.0(2)
C10 C15 C16 125.15(13)
C16A C15 C16 82.10(17)
C10 C15 C17A 111.6(3)
C16A C15 C17A 112.5(3)
C16 C15 C17A 107.3(3)
C10 C15 C17 108.7(5)
C16A C15 C17 92.5(6)
C16 C15 C17 122.8(5)
C17A C15 C17 26.2(4)

loop_
_geom_bond_atom_site_label_1
_geom_bond_atom_site_label_2
_geom_bond_distance
O2 C20 1.339(2)
O2 C21 1.451(2)
O1 C20 1.196(2)
C4 C19 1.533(2)
C4 C20 1.537(2)
C4 C3 1.546(2)
C4 C5 1.556(2)
O3 C7 1.209(2)
C13 C12 1.532(3)
C13 C8 1.543(2)
C13 C14 1.554(2)
C3 C2 1.529(2)
C2 C1 1.526(2)
C1 C14 1.542(2)
C18 C14 1.540(2)
C9 C10 1.332(3)
C9 C8 1.508(3)
C5 C6 1.537(2)
C5 C14 1.555(2)
C7 C6 1.513(3)
C7 C8 1.524(3)
C12 C11 1.534(3)
C10 C11 1.504(3)
C10 C15 1.507(3)
C15 C16A 1.5344(10)
C15 C16 1.5378
C15 C17A 1.5398(10)
C15 C17 1.5405(10)
